data_7026135
loop_
_publ_author_name
'Langer, Jens'
'Fabra, Mar\'ia Jos\'e'
'Garc\'ia-Ordu\~na, Pilar'
'Lahoz, Fernando J.'
'G\"orls, Helmar'
'Oro, Luis A.'
'Westerhausen, Matthias'

_publ_section_title
;
 An iridium-mediated C-H activation/CO2-carboxylation reaction of
 1,1-bisdiphenylphosphinomethane.
;
_journal_issue 33
_journal_name_full 'Dalton transactions (Cambridge, England : 2003)'
_journal_page_first 7813
_journal_page_last 7821
_journal_paper_doi 10.1039/c0dt00230e
_journal_volume 39
_journal_year 2010
_chemical_formula_sum 'C81 H90 Cl Ir O6 P6'
_chemical_formula_weight 1573.00
_chemical_name_systematic
;
?
;
_space_group_IT_number 14
_symmetry_cell_setting monoclinic
_symmetry_space_group_name_Hall '-P 2ybc'
_symmetry_space_group_name_H-M 'P 1 21/c 1'
_atom_sites_solution_hydrogens geom
_atom_sites_solution_primary direct
_atom_sites_solution_secondary difmap
_audit_creation_method SHELXL-97
_cell_angle_alpha 90.00
_cell_angle_beta 111.662(1)
_cell_angle_gamma 90.00
_cell_formula_units_Z 4
_cell_length_a 20.9095(3)
_cell_length_b 13.8595(2)
_cell_length_c 27.8469(5)
_cell_measurement_temperature 183(2)
_cell_volume 7500.0(2)
_computing_cell_refinement DENZO
_computing_data_collection COLLECT
_computing_data_reduction DENZO
_computing_molecular_graphics SHELXTL/PC
_computing_publication_material SHELXL-97
_computing_structure_refinement 'SHELXL-97 (Sheldrick, 1997)'
_computing_structure_solution 'SHELXS-97 (Sheldrick, 1990)'
_diffrn_ambient_temperature 183(2)
_diffrn_measured_fraction_theta_full 0.992
_diffrn_measured_fraction_theta_max 0.992
_diffrn_measurement_device_type KappaCCD
_diffrn_measurement_method 'phi- + omega-scan'
_diffrn_radiation_monochromator graphite
_diffrn_radiation_source 'fine-focus sealed tube'
_diffrn_radiation_type MoK\a
_diffrn_radiation_wavelength 0.71073
_diffrn_reflns_av_R_equivalents 0.0942
_diffrn_reflns_av_sigmaI/netI 0.0984
_diffrn_reflns_limit_h_max 26
_diffrn_reflns_limit_h_min -27
_diffrn_reflns_limit_k_max 17
_diffrn_reflns_limit_k_min -14
_diffrn_reflns_limit_l_max 36
_diffrn_reflns_limit_l_min -34
_diffrn_reflns_number 49853
_diffrn_reflns_theta_full 27.48
_diffrn_reflns_theta_max 27.48
_diffrn_reflns_theta_min 1.80
_exptl_absorpt_coefficient_mu 1.996
_exptl_absorpt_correction_type none
_exptl_crystal_colour yellow-orange
_exptl_crystal_density_diffrn 1.393
_exptl_crystal_density_method 'not measured'
_exptl_crystal_description prism
_exptl_crystal_F_000 3232
_exptl_crystal_size_max 0.06
_exptl_crystal_size_mid 0.06
_exptl_crystal_size_min 0.05
_refine_diff_density_max 1.762
_refine_diff_density_min -0.896
_refine_diff_density_rms 0.138
_refine_ls_extinction_method none
_refine_ls_goodness_of_fit_ref 1.033
_refine_ls_hydrogen_treatment constr
_refine_ls_matrix_type full
_refine_ls_number_parameters 855
_refine_ls_number_reflns 17055
_refine_ls_number_restraints 0
_refine_ls_restrained_S_all 1.033
_refine_ls_R_factor_all 0.0983
_refine_ls_R_factor_gt 0.0524
_refine_ls_shift/su_max 0.056
_refine_ls_shift/su_mean 0.001
_refine_ls_structure_factor_coef Fsqd
_refine_ls_weighting_details 'calc w=1/[\s^2^(Fo^2^)+(0.0568P)^2^+0.0000P] where P=(Fo^2^+2Fc^2^)/3'
_refine_ls_weighting_scheme calc
_refine_ls_wR_factor_gt 0.1062
_refine_ls_wR_factor_ref 0.1232
_reflns_number_gt 11474
_reflns_number_total 17055
_reflns_threshold_expression >2sigma(I)
_cod_data_source_file c0dt00230e.txt
_cod_data_source_block FO3600
_cod_depositor_comments
;
The following automatic conversions were performed:

'_exptl_absorpt_correction_type' value 'NONE' changed to 'none'
according to /home/saulius/struct/CIF-dictionaries/cif_core.dic
dictionary named 'cif_core.dic' version 2.4.2 from 2011-04-26.

Automatic conversion script
Id: cif_fix_values 1891 2012-01-12 08:04:46Z andrius 
;
_cod_original_sg_symbol_H-M P2(1)/c
_cod_database_code 7026135

loop_
_symmetry_equiv_pos_as_xyz
'x, y, z'
'-x, y+1/2, -z+1/2'
'-x, -y, -z'
'x, -y-1/2, z-1/2'

loop_
_atom_site_label
_atom_site_type_symbol
_atom_site_fract_x
_atom_site_fract_y
_atom_site_fract_z
_atom_site_U_iso_or_equiv
_atom_site_adp_type
_atom_site_occupancy
_atom_site_symmetry_multiplicity
_atom_site_calc_flag
_atom_site_refinement_flags
_atom_site_disorder_assembly
_atom_site_disorder_group
Ir1 Ir 0.301615(9) -0.009352(12) 0.831769(7) 0.02080(7) Uani 1 1 d . . .
P1 P 0.27404(6) -0.16879(9) 0.79774(5) 0.0237(3) Uani 1 1 d . . .
P2 P 0.33349(6) -0.02522(9) 0.76088(5) 0.0238(3) Uani 1 1 d . . .
P3 P 0.40875(6) 0.03392(9) 0.88906(5) 0.0232(3) Uani 1 1 d . . .
P4 P 0.29838(6) -0.00417(9) 0.91457(5) 0.0233(3) Uani 1 1 d . . .
P5 P 0.19598(6) 0.07095(9) 0.79025(5) 0.0244(3) Uani 1 1 d . . .
P6 P 0.06075(7) 0.08147(10) 0.68851(5) 0.0274(3) Uani 1 1 d . . .
C1 C 0.2907(2) -0.1422(4) 0.73840(19) 0.0254(11) Uani 1 1 d . . .
H1A H 0.3216 -0.1901 0.7318 0.030 Uiso 1 1 calc R . .
H1B H 0.2478 -0.1357 0.7076 0.030 Uiso 1 1 calc R . .
C2 C 0.3277(2) -0.2737(3) 0.8283(2) 0.0248(11) Uani 1 1 d . . .
C3 C 0.3436(3) -0.3458(4) 0.7995(2) 0.0364(13) Uani 1 1 d . . .
H3A H 0.3314 -0.3383 0.7633 0.044 Uiso 1 1 calc R . .
C4 C 0.3775(3) -0.4285(4) 0.8241(3) 0.0485(17) Uani 1 1 d . . .
H4A H 0.3891 -0.4772 0.8047 0.058 Uiso 1 1 calc R . .
C5 C 0.3944(3) -0.4406(4) 0.8767(3) 0.0430(15) Uani 1 1 d . . .
H5A H 0.4179 -0.4972 0.8932 0.052 Uiso 1 1 calc R . .
C6 C 0.3776(3) -0.3715(4) 0.9050(2) 0.0396(14) Uani 1 1 d . . .
H6A H 0.3882 -0.3807 0.9409 0.048 Uiso 1 1 calc R . .
C7 C 0.3450(3) -0.2877(4) 0.8808(2) 0.0325(12) Uani 1 1 d . . .
H7A H 0.3345 -0.2390 0.9007 0.039 Uiso 1 1 calc R . .
C8 C 0.1920(2) -0.2349(3) 0.7754(2) 0.0253(11) Uani 1 1 d . . .
C9 C 0.1694(3) -0.2720(4) 0.8126(2) 0.0322(12) Uani 1 1 d . . .
H9A H 0.1959 -0.2614 0.8482 0.039 Uiso 1 1 calc R . .
C10 C 0.1086(3) -0.3244(4) 0.7990(2) 0.0365(13) Uani 1 1 d . . .
H10A H 0.0934 -0.3488 0.8248 0.044 Uiso 1 1 calc R . .
C11 C 0.0705(3) -0.3405(4) 0.7473(2) 0.0414(14) Uani 1 1 d . . .
H11A H 0.0288 -0.3760 0.7376 0.050 Uiso 1 1 calc R . .
C12 C 0.0924(3) -0.3059(4) 0.7102(2) 0.0436(15) Uani 1 1 d . . .
H12A H 0.0662 -0.3179 0.6748 0.052 Uiso 1 1 calc R . .
C13 C 0.1533(3) -0.2527(4) 0.7241(2) 0.0339(13) Uani 1 1 d . . .
H13A H 0.1681 -0.2286 0.6980 0.041 Uiso 1 1 calc R . .
C14 C 0.4238(3) -0.0478(4) 0.7706(2) 0.0278(11) Uani 1 1 d . . .
C15 C 0.4636(3) 0.0233(4) 0.7594(2) 0.0370(13) Uani 1 1 d . . .
H15A H 0.4438 0.0843 0.7467 0.044 Uiso 1 1 calc R . .
C16 C 0.5317(3) 0.0056(5) 0.7666(3) 0.0458(15) Uani 1 1 d . . .
H16A H 0.5580 0.0544 0.7585 0.055 Uiso 1 1 calc R . .
C17 C 0.5618(3) -0.0821(5) 0.7854(2) 0.0471(16) Uani 1 1 d . . .
H17A H 0.6089 -0.0934 0.7912 0.056 Uiso 1 1 calc R . .
C18 C 0.5226(3) -0.1531(5) 0.7958(2) 0.0450(15) Uani 1 1 d . . .
H18A H 0.5424 -0.2145 0.8077 0.054 Uiso 1 1 calc R . .
C19 C 0.4544(3) -0.1357(4) 0.7890(2) 0.0352(13) Uani 1 1 d . . .
H19A H 0.4283 -0.1848 0.7971 0.042 Uiso 1 1 calc R . .
C20 C 0.3090(3) 0.0548(4) 0.7045(2) 0.0291(12) Uani 1 1 d . . .
C21 C 0.3049(3) 0.1539(4) 0.7109(2) 0.0313(12) Uani 1 1 d . . .
H21A H 0.3107 0.1792 0.7439 0.038 Uiso 1 1 calc R . .
C22 C 0.2925(3) 0.2160(4) 0.6694(3) 0.0425(15) Uani 1 1 d . . .
H22A H 0.2901 0.2837 0.6740 0.051 Uiso 1 1 calc R . .
C23 C 0.2838(3) 0.1789(5) 0.6220(3) 0.0551(18) Uani 1 1 d . . .
H23A H 0.2757 0.2211 0.5935 0.066 Uiso 1 1 calc R . .
C24 C 0.2867(4) 0.0810(5) 0.6151(2) 0.0548(18) Uani 1 1 d . . .
H24A H 0.2800 0.0560 0.5818 0.066 Uiso 1 1 calc R . .
C25 C 0.2993(3) 0.0191(4) 0.6563(2) 0.0414(14) Uani 1 1 d . . .
H25A H 0.3013 -0.0485 0.6513 0.050 Uiso 1 1 calc R . .
C26 C 0.3911(3) 0.0146(4) 0.9485(2) 0.0290(11) Uani 1 1 d . . .
H26A H 0.4147 -0.0430 0.9681 0.035 Uiso 1 1 calc R . .
H26B H 0.4016 0.0720 0.9713 0.035 Uiso 1 1 calc R . .
C27 C 0.4887(2) -0.0366(4) 0.9028(2) 0.0264(11) Uani 1 1 d . . .
C28 C 0.5505(3) 0.0025(4) 0.9043(2) 0.0323(12) Uani 1 1 d . . .
H28A H 0.5524 0.0685 0.8956 0.039 Uiso 1 1 calc R . .
C29 C 0.6093(3) -0.0532(5) 0.9182(2) 0.0441(15) Uani 1 1 d . . .
H29A H 0.6512 -0.0256 0.9187 0.053 Uiso 1 1 calc R . .
C30 C 0.6074(3) -0.1477(5) 0.9312(2) 0.0462(16) Uani 1 1 d . . .
H30A H 0.6482 -0.1854 0.9418 0.055 Uiso 1 1 calc R . .
C31 C 0.5457(3) -0.1889(4) 0.9289(2) 0.0411(14) Uani 1 1 d . . .
H31A H 0.5438 -0.2551 0.9371 0.049 Uiso 1 1 calc R . .
C32 C 0.4878(3) -0.1327(4) 0.9147(2) 0.0332(13) Uani 1 1 d . . .
H32A H 0.4457 -0.1610 0.9131 0.040 Uiso 1 1 calc R . .
C33 C 0.4429(3) 0.1566(4) 0.8926(2) 0.0287(12) Uani 1 1 d . . .
C34 C 0.4795(3) 0.2027(4) 0.9390(2) 0.0397(14) Uani 1 1 d . . .
H34A H 0.4841 0.1722 0.9707 0.048 Uiso 1 1 calc R . .
C35 C 0.5091(3) 0.2916(4) 0.9399(3) 0.0500(17) Uani 1 1 d . . .
H35A H 0.5332 0.3224 0.9720 0.060 Uiso 1 1 calc R . .
C36 C 0.5041(3) 0.3363(4) 0.8942(3) 0.0479(16) Uani 1 1 d . . .
H36A H 0.5254 0.3970 0.8948 0.058 Uiso 1 1 calc R . .
C37 C 0.4678(3) 0.2918(4) 0.8482(3) 0.0431(15) Uani 1 1 d . . .
H37A H 0.4635 0.3223 0.8166 0.052 Uiso 1 1 calc R . .
C38 C 0.4378(3) 0.2033(4) 0.8474(2) 0.0338(13) Uani 1 1 d . . .
H38A H 0.4129 0.1736 0.8152 0.041 Uiso 1 1 calc R . .
C39 C 0.2717(3) -0.1055(4) 0.9434(2) 0.0304(12) Uani 1 1 d . . .
C40 C 0.3143(4) -0.1551(4) 0.9867(2) 0.0476(16) Uani 1 1 d . . .
H40A H 0.3616 -0.1384 1.0023 0.057 Uiso 1 1 calc R . .
C41 C 0.2872(5) -0.2295(5) 1.0068(3) 0.075(3) Uani 1 1 d . . .
H41A H 0.3167 -0.2643 1.0360 0.091 Uiso 1 1 calc R . .
C42 C 0.2205(5) -0.2532(5) 0.9859(3) 0.072(3) Uani 1 1 d . . .
H42A H 0.2031 -0.3036 1.0007 0.086 Uiso 1 1 calc R . .
C43 C 0.1767(4) -0.2041(4) 0.9426(3) 0.0541(19) Uani 1 1 d . . .
H43A H 0.1292 -0.2203 0.9279 0.065 Uiso 1 1 calc R . .
C44 C 0.2029(3) -0.1326(4) 0.9218(2) 0.0403(14) Uani 1 1 d . . .
H44A H 0.1734 -0.1003 0.8917 0.048 Uiso 1 1 calc R . .
C45 C 0.2637(2) 0.0974(3) 0.93975(19) 0.0245(11) Uani 1 1 d . . .
C46 C 0.2246(3) 0.0864(4) 0.9703(2) 0.0310(12) Uani 1 1 d . . .
H46A H 0.2133 0.0236 0.9783 0.037 Uiso 1 1 calc R . .
C47 C 0.2021(3) 0.1666(4) 0.9893(2) 0.0374(13) Uani 1 1 d . . .
H47A H 0.1749 0.1587 1.0098 0.045 Uiso 1 1 calc R . .
C48 C 0.2194(3) 0.2587(4) 0.9782(2) 0.0390(14) Uani 1 1 d . . .
H48A H 0.2034 0.3137 0.9907 0.047 Uiso 1 1 calc R . .
C49 C 0.2595(3) 0.2698(4) 0.9491(2) 0.0395(14) Uani 1 1 d . . .
H49A H 0.2720 0.3327 0.9421 0.047 Uiso 1 1 calc R . .
C50 C 0.2818(3) 0.1902(4) 0.9302(2) 0.0308(12) Uani 1 1 d . . .
H50A H 0.3097 0.1986 0.9103 0.037 Uiso 1 1 calc R . .
C51 C 0.1535(2) 0.0469(4) 0.7198(2) 0.0273(11) Uani 1 1 d . . .
H51A H 0.1575 -0.0230 0.7140 0.033 Uiso 1 1 calc R . .
H51B H 0.1796 0.0815 0.7018 0.033 Uiso 1 1 calc R . .
C52 C 0.1271(2) 0.0363(4) 0.8127(2) 0.0258(11) Uani 1 1 d . . .
C53 C 0.0917(3) -0.0512(4) 0.7943(2) 0.0318(12) Uani 1 1 d . . .
H53A H 0.1014 -0.0876 0.7690 0.038 Uiso 1 1 calc R . .
C54 C 0.0430(3) -0.0839(4) 0.8131(2) 0.0374(14) Uani 1 1 d . . .
H54A H 0.0195 -0.1427 0.8004 0.045 Uiso 1 1 calc R . .
C55 C 0.0282(3) -0.0322(4) 0.8501(2) 0.0404(14) Uani 1 1 d . . .
H55A H -0.0046 -0.0559 0.8634 0.048 Uiso 1 1 calc R . .
C56 C 0.0615(3) 0.0541(4) 0.8675(2) 0.0357(13) Uani 1 1 d . . .
H56A H 0.0508 0.0906 0.8925 0.043 Uiso 1 1 calc R . .
C57 C 0.1101(3) 0.0879(4) 0.8491(2) 0.0298(12) Uani 1 1 d . . .
H57A H 0.1325 0.1475 0.8616 0.036 Uiso 1 1 calc R . .
C58 C 0.1957(3) 0.2042(3) 0.79262(19) 0.0252(11) Uani 1 1 d . . .
C59 C 0.2584(3) 0.2510(4) 0.8108(2) 0.0312(12) Uani 1 1 d . . .
H59A H 0.2996 0.2142 0.8231 0.037 Uiso 1 1 calc R . .
C60 C 0.2621(3) 0.3515(4) 0.8114(2) 0.0406(14) Uani 1 1 d . . .
H60A H 0.3055 0.3828 0.8248 0.049 Uiso 1 1 calc R . .
C61 C 0.2026(3) 0.4051(4) 0.7926(2) 0.0425(15) Uani 1 1 d . . .
H61A H 0.2050 0.4735 0.7922 0.051 Uiso 1 1 calc R . .
C62 C 0.1401(3) 0.3601(4) 0.7746(2) 0.0383(14) Uani 1 1 d . . .
H62A H 0.0993 0.3977 0.7620 0.046 Uiso 1 1 calc R . .
C63 C 0.1354(3) 0.2595(4) 0.7745(2) 0.0323(12) Uani 1 1 d . . .
H63A H 0.0916 0.2289 0.7622 0.039 Uiso 1 1 calc R . .
C64 C 0.0245(3) -0.0300(4) 0.6534(2) 0.0284(11) Uani 1 1 d . . .
C65 C -0.0381(3) -0.0615(4) 0.6535(2) 0.0359(13) Uani 1 1 d . . .
H65A H -0.0589 -0.0275 0.6736 0.043 Uiso 1 1 calc R . .
C66 C -0.0714(3) -0.1411(4) 0.6253(2) 0.0413(14) Uani 1 1 d . . .
H66A H -0.1143 -0.1620 0.6261 0.050 Uiso 1 1 calc R . .
C67 C -0.0408(3) -0.1893(4) 0.5960(2) 0.0436(15) Uani 1 1 d . . .
H67A H -0.0637 -0.2429 0.5756 0.052 Uiso 1 1 calc R . .
C68 C 0.0223(3) -0.1609(4) 0.5959(2) 0.0426(15) Uani 1 1 d . . .
H68A H 0.0434 -0.1960 0.5764 0.051 Uiso 1 1 calc R . .
C69 C 0.0551(3) -0.0804(4) 0.6246(2) 0.0339(13) Uani 1 1 d . . .
H69A H 0.0984 -0.0601 0.6244 0.041 Uiso 1 1 calc R . .
C70 C 0.0592(3) 0.1575(4) 0.6335(2) 0.0287(12) Uani 1 1 d . . .
C71 C 0.0025(3) 0.1543(4) 0.5878(2) 0.0342(13) Uani 1 1 d . . .
H71A H -0.0329 0.1085 0.5840 0.041 Uiso 1 1 calc R . .
C72 C -0.0034(3) 0.2162(4) 0.5480(2) 0.0399(14) Uani 1 1 d . . .
H72A H -0.0428 0.2126 0.5170 0.048 Uiso 1 1 calc R . .
C73 C 0.0468(3) 0.2834(4) 0.5523(3) 0.0478(16) Uani 1 1 d . . .
H73A H 0.0425 0.3256 0.5244 0.057 Uiso 1 1 calc R . .
C74 C 0.1037(3) 0.2887(4) 0.5979(3) 0.0481(16) Uani 1 1 d . . .
H74A H 0.1388 0.3349 0.6015 0.058 Uiso 1 1 calc R . .
C75 C 0.1096(3) 0.2270(4) 0.6381(3) 0.0442(15) Uani 1 1 d . . .
H75A H 0.1484 0.2318 0.6694 0.053 Uiso 1 1 calc R . .
Cl1 Cl 0.19509(8) -0.20165(11) 0.60333(6) 0.0458(4) Uani 1 1 d . . .
O1M O 0.3200(3) -0.3273(4) 0.6647(2) 0.0759(16) Uani 1 1 d . . .
H1M H 0.2831 -0.3035 0.6442 0.114 Uiso 1 1 calc R . .
C1M C 0.3754(4) -0.2841(6) 0.6567(3) 0.072(2) Uani 1 1 d . . .
H1M1 H 0.3734 -0.2140 0.6607 0.108 Uiso 1 1 calc R . .
H1M2 H 0.3733 -0.2989 0.6217 0.108 Uiso 1 1 calc R . .
H1M3 H 0.4186 -0.3089 0.6820 0.108 Uiso 1 1 calc R . .
O2M O 0.3795(3) -0.0319(3) 0.5199(2) 0.0674(14) Uani 1 1 d . . .
H2M H 0.3369 -0.0292 0.5028 0.101 Uiso 1 1 calc R . .
C2M C 0.4072(4) 0.0583(6) 0.5240(5) 0.106(4) Uani 1 1 d . . .
H2M1 H 0.3744 0.1058 0.5274 0.159 Uiso 1 1 calc R . .
H2M2 H 0.4171 0.0725 0.4930 0.159 Uiso 1 1 calc R . .
H2M3 H 0.4499 0.0613 0.5545 0.159 Uiso 1 1 calc R . .
O3M O 0.2419(2) -0.0024(3) 0.47167(17) 0.0465(10) Uani 1 1 d . . .
H3M H 0.2133 -0.0157 0.4854 0.070 Uiso 1 1 calc R . .
C3M C 0.2165(3) -0.0335(5) 0.4203(3) 0.0510(16) Uani 1 1 d . . .
H3M1 H 0.2407 0.0003 0.4012 0.076 Uiso 1 1 calc R . .
H3M2 H 0.1672 -0.0195 0.4047 0.076 Uiso 1 1 calc R . .
H3M3 H 0.2239 -0.1031 0.4192 0.076 Uiso 1 1 calc R . .
O5M O 0.0834(4) -0.3725(6) 0.5637(3) 0.082(3) Uiso 0.775(11) 1 d P A 1
H5M H 0.0966 -0.3164 0.5608 0.123 Uiso 0.775(11) 1 calc PR A 1
O5MA O 0.1849(12) -0.4205(16) 0.5578(9) 0.069(8) Uiso 0.225(11) 1 d P A 2
H5MA H 0.1933 -0.3619 0.5552 0.103 Uiso 0.225(11) 1 calc PR A 2
C5M C 0.1074(5) -0.4369(6) 0.5350(4) 0.090(3) Uani 1 1 d . . .
H5M1 H 0.1271 -0.4003 0.5137 0.135 Uiso 0.775(11) 1 calc PR A 1
H5M2 H 0.0691 -0.4764 0.5127 0.135 Uiso 0.775(11) 1 calc PR A 1
H5M3 H 0.1428 -0.4789 0.5587 0.135 Uiso 0.775(11) 1 calc PR A 1
H5M4 H 0.0862 -0.3908 0.5070 0.135 Uiso 0.225(11) 1 calc PR A 2
H5M5 H 0.0883 -0.4278 0.5620 0.135 Uiso 0.225(11) 1 calc PR A 2
H5M6 H 0.0979 -0.5028 0.5214 0.135 Uiso 0.225(11) 1 calc PR A 2
O6M O 0.1510(2) -0.0462(3) 0.51803(18) 0.0536(12) Uani 1 1 d . . .
H6M H 0.1904 -0.0223 0.5255 0.080 Uiso 1 1 calc R . .
C6M C 0.1064(3) 0.0238(5) 0.5219(3) 0.061(2) Uani 1 1 d . . .
H6M1 H 0.1269 0.0569 0.5552 0.091 Uiso 1 1 calc R . .
H6M2 H 0.0629 -0.0062 0.5195 0.091 Uiso 1 1 calc R . .
H6M3 H 0.0978 0.0705 0.4938 0.091 Uiso 1 1 calc R . .
O4M O 0.2173(6) 0.4964(8) 0.6779(4) 0.163(4) Uiso 1 1 d . . .
H4M H 0.2369 0.5138 0.7088 0.244 Uiso 1 1 calc R . .
C4M C 0.2650(4) 0.4748(6) 0.6579(4) 0.078(2) Uiso 1 1 d . . .
H4M1 H 0.2895 0.5336 0.6553 0.116 Uiso 1 1 calc R . .
H4M2 H 0.2425 0.4467 0.6234 0.116 Uiso 1 1 calc R . .
H4M3 H 0.2977 0.4282 0.6803 0.116 Uiso 1 1 calc R . .

loop_
_atom_site_aniso_label
_atom_site_aniso_U_11
_atom_site_aniso_U_22
_atom_site_aniso_U_33
_atom_site_aniso_U_23
_atom_site_aniso_U_13
_atom_site_aniso_U_12
Ir1 0.01737(10) 0.02121(11) 0.02094(11) 0.00060(8) 0.00368(8) -0.00049(8)
P1 0.0218(7) 0.0226(6) 0.0247(7) -0.0005(5) 0.0063(6) -0.0023(5)
P2 0.0210(6) 0.0257(7) 0.0224(7) 0.0005(5) 0.0055(6) -0.0036(5)
P3 0.0172(6) 0.0247(6) 0.0241(7) -0.0006(5) 0.0033(6) 0.0002(5)
P4 0.0222(6) 0.0231(6) 0.0232(7) 0.0019(5) 0.0068(5) 0.0015(5)
P5 0.0180(6) 0.0234(7) 0.0273(8) 0.0008(5) 0.0031(6) -0.0005(5)
P6 0.0190(7) 0.0312(7) 0.0273(8) -0.0009(6) 0.0031(6) 0.0020(5)
C1 0.017(2) 0.030(3) 0.022(3) -0.002(2) -0.001(2) -0.004(2)
C2 0.017(2) 0.019(2) 0.034(3) 0.002(2) 0.004(2) -0.0001(19)
C3 0.047(4) 0.028(3) 0.036(3) 0.001(2) 0.017(3) 0.000(2)
C4 0.057(4) 0.029(3) 0.070(5) -0.001(3) 0.035(4) 0.007(3)
C5 0.040(3) 0.029(3) 0.061(5) 0.012(3) 0.019(3) 0.011(3)
C6 0.032(3) 0.041(3) 0.036(4) 0.005(3) 0.001(3) 0.001(3)
C7 0.026(3) 0.030(3) 0.033(3) -0.001(2) 0.002(3) -0.001(2)
C8 0.019(3) 0.027(3) 0.026(3) 0.000(2) 0.003(2) 0.000(2)
C9 0.027(3) 0.033(3) 0.030(3) 0.000(2) 0.003(3) -0.007(2)
C10 0.036(3) 0.036(3) 0.040(4) 0.004(3) 0.018(3) -0.008(2)
C11 0.029(3) 0.042(3) 0.045(4) -0.001(3) 0.005(3) -0.012(3)
C12 0.033(3) 0.057(4) 0.033(4) 0.001(3) 0.002(3) -0.015(3)
C13 0.032(3) 0.039(3) 0.025(3) 0.003(2) 0.004(3) -0.009(2)
C14 0.027(3) 0.033(3) 0.021(3) -0.002(2) 0.007(2) 0.000(2)
C15 0.031(3) 0.040(3) 0.042(4) 0.002(3) 0.016(3) 0.000(2)
C16 0.029(3) 0.064(4) 0.049(4) -0.002(3) 0.020(3) -0.006(3)
C17 0.026(3) 0.072(5) 0.046(4) -0.009(3) 0.016(3) 0.004(3)
C18 0.035(3) 0.051(4) 0.046(4) -0.005(3) 0.012(3) 0.014(3)
C19 0.028(3) 0.041(3) 0.036(3) 0.001(3) 0.013(3) 0.001(2)
C20 0.023(3) 0.032(3) 0.032(3) 0.008(2) 0.009(2) -0.002(2)
C21 0.025(3) 0.036(3) 0.029(3) 0.001(2) 0.005(2) -0.004(2)
C22 0.030(3) 0.037(3) 0.053(4) 0.018(3) 0.006(3) -0.004(2)
C23 0.050(4) 0.064(5) 0.041(4) 0.028(4) 0.005(3) -0.010(3)
C24 0.067(5) 0.068(5) 0.025(4) 0.002(3) 0.012(3) -0.022(4)
C25 0.050(4) 0.044(3) 0.028(3) 0.002(3) 0.011(3) -0.010(3)
C26 0.025(3) 0.032(3) 0.028(3) 0.002(2) 0.007(2) 0.004(2)
C27 0.022(3) 0.030(3) 0.023(3) -0.003(2) 0.004(2) 0.000(2)
C28 0.026(3) 0.036(3) 0.032(3) -0.001(2) 0.007(2) -0.003(2)
C29 0.019(3) 0.068(4) 0.041(4) -0.011(3) 0.006(3) -0.003(3)
C30 0.034(3) 0.059(4) 0.036(4) -0.006(3) 0.001(3) 0.022(3)
C31 0.040(3) 0.034(3) 0.043(4) 0.002(3) 0.008(3) 0.011(3)
C32 0.025(3) 0.031(3) 0.038(3) 0.004(2) 0.005(3) 0.003(2)
C33 0.020(3) 0.025(3) 0.034(3) -0.002(2) 0.002(2) 0.002(2)
C34 0.041(3) 0.035(3) 0.034(4) -0.007(3) 0.004(3) -0.010(3)
C35 0.041(4) 0.044(4) 0.052(4) -0.022(3) 0.003(3) -0.010(3)
C36 0.039(4) 0.029(3) 0.065(5) 0.000(3) 0.006(3) -0.007(3)
C37 0.043(4) 0.031(3) 0.050(4) 0.012(3) 0.011(3) -0.002(3)
C38 0.028(3) 0.033(3) 0.035(3) 0.001(2) 0.006(3) -0.003(2)
C39 0.042(3) 0.023(3) 0.031(3) -0.004(2) 0.020(3) -0.004(2)
C40 0.067(5) 0.041(4) 0.026(3) 0.004(3) 0.006(3) -0.002(3)
C41 0.132(8) 0.044(4) 0.039(5) 0.009(3) 0.018(5) -0.017(5)
C42 0.132(8) 0.042(4) 0.060(5) -0.010(4) 0.058(6) -0.037(5)
C43 0.077(5) 0.039(4) 0.061(5) -0.015(3) 0.043(4) -0.023(3)
C44 0.048(4) 0.031(3) 0.050(4) -0.002(3) 0.027(3) -0.009(3)
C45 0.017(2) 0.029(3) 0.020(3) -0.006(2) -0.002(2) 0.000(2)
C46 0.025(3) 0.031(3) 0.033(3) -0.001(2) 0.005(3) -0.001(2)
C47 0.028(3) 0.048(4) 0.030(3) -0.006(3) 0.004(3) 0.003(3)
C48 0.032(3) 0.044(3) 0.030(3) -0.008(3) -0.002(3) 0.012(3)
C49 0.038(3) 0.032(3) 0.037(4) 0.001(3) 0.000(3) 0.004(2)
C50 0.026(3) 0.031(3) 0.029(3) 0.001(2) 0.003(2) 0.005(2)
C51 0.017(3) 0.034(3) 0.027(3) -0.002(2) 0.004(2) 0.003(2)
C52 0.017(2) 0.028(3) 0.028(3) 0.004(2) 0.003(2) 0.004(2)
C53 0.028(3) 0.029(3) 0.035(3) 0.006(2) 0.008(3) 0.006(2)
C54 0.026(3) 0.034(3) 0.049(4) 0.005(3) 0.010(3) -0.004(2)
C55 0.024(3) 0.049(4) 0.048(4) 0.008(3) 0.012(3) -0.001(3)
C56 0.029(3) 0.042(3) 0.034(3) -0.002(3) 0.009(3) 0.006(2)
C57 0.023(3) 0.031(3) 0.031(3) 0.003(2) 0.005(2) 0.002(2)
C58 0.024(3) 0.025(3) 0.022(3) -0.001(2) 0.004(2) -0.001(2)
C59 0.029(3) 0.026(3) 0.035(3) -0.001(2) 0.008(3) 0.001(2)
C60 0.040(3) 0.032(3) 0.048(4) -0.001(3) 0.014(3) -0.008(3)
C61 0.058(4) 0.024(3) 0.047(4) 0.002(3) 0.021(3) 0.003(3)
C62 0.042(4) 0.029(3) 0.041(4) 0.004(3) 0.011(3) 0.011(3)
C63 0.029(3) 0.029(3) 0.034(3) -0.002(2) 0.007(3) 0.001(2)
C64 0.021(3) 0.035(3) 0.025(3) 0.000(2) 0.003(2) 0.000(2)
C65 0.028(3) 0.037(3) 0.040(4) 0.007(3) 0.009(3) -0.001(2)
C66 0.032(3) 0.040(3) 0.047(4) 0.005(3) 0.009(3) -0.008(3)
C67 0.046(4) 0.029(3) 0.042(4) 0.003(3) 0.000(3) -0.008(3)
C68 0.039(4) 0.038(3) 0.043(4) -0.002(3) 0.006(3) 0.004(3)
C69 0.023(3) 0.037(3) 0.037(3) -0.001(3) 0.006(3) -0.001(2)
C70 0.027(3) 0.030(3) 0.025(3) 0.002(2) 0.004(2) 0.002(2)
C71 0.029(3) 0.033(3) 0.039(4) 0.002(3) 0.010(3) 0.004(2)
C72 0.035(3) 0.045(4) 0.032(3) 0.005(3) 0.003(3) 0.007(3)
C73 0.061(4) 0.034(3) 0.052(4) 0.013(3) 0.025(4) 0.007(3)
C74 0.049(4) 0.045(4) 0.050(4) 0.004(3) 0.018(4) -0.009(3)
C75 0.037(3) 0.043(3) 0.047(4) 0.005(3) 0.008(3) -0.001(3)
Cl1 0.0460(9) 0.0510(9) 0.0393(9) 0.0013(7) 0.0144(7) 0.0067(7)
O1M 0.067(4) 0.078(4) 0.084(4) 0.026(3) 0.030(3) 0.030(3)
C1M 0.074(6) 0.088(6) 0.061(5) 0.012(4) 0.033(5) 0.027(5)
O2M 0.054(3) 0.051(3) 0.072(4) -0.007(3) -0.005(3) 0.019(2)
C2M 0.052(5) 0.056(5) 0.180(11) -0.003(6) 0.008(6) -0.003(4)
O3M 0.046(3) 0.039(2) 0.052(3) -0.001(2) 0.015(2) -0.0056(19)
C3M 0.049(4) 0.051(4) 0.049(4) 0.004(3) 0.013(3) 0.004(3)
C5M 0.103(7) 0.057(5) 0.099(7) -0.001(5) 0.024(6) 0.000(5)
O6M 0.050(3) 0.056(3) 0.060(3) 0.003(2) 0.026(2) 0.012(2)
C6M 0.044(4) 0.073(5) 0.075(5) 0.038(4) 0.035(4) 0.025(3)

loop_
_atom_type_symbol
_atom_type_description
_atom_type_scat_dispersion_real
_atom_type_scat_dispersion_imag
_atom_type_scat_source
C C 0.0033 0.0016 'International Tables Vol C Tables 4.2.6.8 and 6.1.1.4'
H H 0.0000 0.0000 'International Tables Vol C Tables 4.2.6.8 and 6.1.1.4'
O O 0.0106 0.0060 'International Tables Vol C Tables 4.2.6.8 and 6.1.1.4'
P P 0.1023 0.0942 'International Tables Vol C Tables 4.2.6.8 and 6.1.1.4'
Cl Cl 0.1484 0.1585 'International Tables Vol C Tables 4.2.6.8 and 6.1.1.4'
Ir Ir -1.4442 7.9887 'International Tables Vol C Tables 4.2.6.8 and 6.1.1.4'

loop_
_geom_angle_atom_site_label_1
_geom_angle_atom_site_label_2
_geom_angle_atom_site_label_3
_geom_angle
P3 Ir1 P2 95.91(5)
P3 Ir1 P4 71.48(4)
P2 Ir1 P4 165.51(5)
P3 Ir1 P5 135.48(5)
P2 Ir1 P5 97.99(5)
P4 Ir1 P5 96.11(4)
P3 Ir1 P1 123.17(4)
P2 Ir1 P1 71.18(4)
P4 Ir1 P1 109.25(4)
P5 Ir1 P1 101.34(4)
C8 P1 C2 95.5(2)
C8 P1 C1 104.9(2)
C2 P1 C1 106.7(2)
C8 P1 Ir1 130.80(16)
C2 P1 Ir1 122.01(17)
C1 P1 Ir1 94.17(16)
C20 P2 C14 100.2(2)
C20 P2 C1 107.1(2)
C14 P2 C1 104.1(2)
C20 P2 Ir1 126.51(17)
C14 P2 Ir1 119.67(17)
C1 P2 Ir1 96.69(16)
C33 P3 C26 106.9(2)
C33 P3 C27 100.0(2)
C26 P3 C27 101.7(2)
C33 P3 Ir1 122.67(17)
C26 P3 Ir1 96.80(17)
C27 P3 Ir1 125.47(17)
C39 P4 C26 108.8(3)
C39 P4 C45 101.3(2)
C26 P4 C45 100.7(2)
C39 P4 Ir1 122.85(17)
C26 P4 Ir1 95.93(16)
C45 P4 Ir1 124.08(17)
C52 P5 C58 103.7(2)
C52 P5 C51 100.6(2)
C58 P5 C51 102.1(2)
C52 P5 Ir1 114.85(16)
C58 P5 Ir1 117.94(17)
C51 P5 Ir1 115.35(16)
C64 P6 C70 99.3(2)
C64 P6 C51 100.7(2)
C70 P6 C51 103.2(2)
P2 C1 P1 95.7(2)
C7 C2 C3 118.7(5)
C7 C2 P1 118.5(4)
C3 C2 P1 122.2(4)
C4 C3 C2 119.6(5)
C5 C4 C3 120.4(6)
C6 C5 C4 120.4(5)
C5 C6 C7 119.4(6)
C2 C7 C6 121.4(5)
C13 C8 C9 118.4(5)
C13 C8 P1 123.8(4)
C9 C8 P1 117.7(4)
C10 C9 C8 121.2(5)
C11 C10 C9 119.2(5)
C12 C11 C10 120.4(5)
C11 C12 C13 120.2(6)
C8 C13 C12 120.5(5)
C19 C14 C15 118.2(5)
C19 C14 P2 121.0(4)
C15 C14 P2 120.8(4)
C16 C15 C14 120.5(5)
C17 C16 C15 120.8(6)
C16 C17 C18 119.0(5)
C17 C18 C19 120.5(6)
C14 C19 C18 121.0(5)
C25 C20 C21 119.0(5)
C25 C20 P2 120.9(4)
C21 C20 P2 120.0(4)
C22 C21 C20 120.6(5)
C23 C22 C21 119.3(6)
C22 C23 C24 120.7(6)
C23 C24 C25 120.2(6)
C20 C25 C24 120.3(6)
P4 C26 P3 94.7(2)
C32 C27 C28 117.9(5)
C32 C27 P3 118.0(4)
C28 C27 P3 124.0(4)
C29 C28 C27 120.8(5)
C30 C29 C28 120.1(5)
C29 C30 C31 120.0(5)
C32 C31 C30 119.1(5)
C31 C32 C27 122.1(5)
C38 C33 C34 117.5(5)
C38 C33 P3 119.2(4)
C34 C33 P3 123.0(4)
C35 C34 C33 121.2(6)
C34 C35 C36 120.3(6)
C37 C36 C35 119.1(6)
C36 C37 C38 120.5(6)
C37 C38 C33 121.5(6)
C44 C39 C40 118.2(5)
C44 C39 P4 117.3(4)
C40 C39 P4 124.5(5)
C39 C40 C41 119.3(7)
C42 C41 C40 121.4(7)
C41 C42 C43 120.3(6)
C44 C43 C42 118.9(7)
C43 C44 C39 121.8(6)
C50 C45 C46 118.7(5)
C50 C45 P4 117.5(4)
C46 C45 P4 123.6(4)
C47 C46 C45 120.3(5)
C46 C47 C48 119.9(5)
C49 C48 C47 119.9(5)
C48 C49 C50 120.1(5)
C49 C50 C45 120.9(5)
P5 C51 P6 117.0(3)
C57 C52 C53 117.6(5)
C57 C52 P5 124.0(4)
C53 C52 P5 118.3(4)
C54 C53 C52 120.4(5)
C53 C54 C55 120.8(5)
C56 C55 C54 119.4(5)
C55 C56 C57 120.6(5)
C56 C57 C52 121.3(5)
C59 C58 C63 118.8(5)
C59 C58 P5 117.9(4)
C63 C58 P5 123.2(4)
C58 C59 C60 121.0(5)
C61 C60 C59 119.7(6)
C62 C61 C60 120.1(5)
C61 C62 C63 120.9(5)
C58 C63 C62 119.4(5)
C65 C64 C69 118.9(5)
C65 C64 P6 118.1(4)
C69 C64 P6 122.9(4)
C66 C65 C64 122.0(5)
C65 C66 C67 118.4(5)
C68 C67 C66 121.0(6)
C67 C68 C69 119.7(6)
C64 C69 C68 120.0(5)
C71 C70 C75 117.8(5)
C71 C70 P6 119.4(4)
C75 C70 P6 122.3(4)
C72 C71 C70 121.0(5)
C73 C72 C71 121.0(6)
C72 C73 C74 119.1(6)
C75 C74 C73 120.0(6)
C74 C75 C70 121.1(6)
O5M C5M O5MA 102.5(11)

loop_
_geom_bond_atom_site_label_1
_geom_bond_atom_site_label_2
_geom_bond_distance
Ir1 P3 2.2989(13)
Ir1 P2 2.3153(13)
Ir1 P4 2.3327(13)
Ir1 P5 2.3598(13)
Ir1 P1 2.3896(13)
P1 C8 1.839(5)
P1 C2 1.842(5)
P1 C1 1.847(5)
P2 C20 1.833(5)
P2 C14 1.833(5)
P2 C1 1.846(5)
P3 C33 1.833(5)
P3 C26 1.845(5)
P3 C27 1.851(5)
P4 C39 1.806(5)
P4 C26 1.835(5)
P4 C45 1.837(5)
P5 C52 1.832(5)
P5 C58 1.848(5)
P5 C51 1.861(5)
P6 C64 1.836(5)
P6 C70 1.849(5)
P6 C51 1.872(5)
C2 C7 1.383(7)
C2 C3 1.398(7)
C3 C4 1.387(8)
C4 C5 1.384(9)
C5 C6 1.366(8)
C6 C7 1.388(7)
C8 C13 1.380(7)
C8 C9 1.387(7)
C9 C10 1.388(7)
C10 C11 1.381(8)
C11 C12 1.364(8)
C12 C13 1.395(7)
C14 C19 1.383(7)
C14 C15 1.398(7)
C15 C16 1.384(8)
C16 C17 1.381(9)
C17 C18 1.378(9)
C18 C19 1.389(7)
C20 C25 1.376(8)
C20 C21 1.391(7)
C21 C22 1.386(8)
C22 C23 1.365(9)
C23 C24 1.375(10)
C24 C25 1.377(8)
C27 C32 1.374(7)
C27 C28 1.388(7)
C28 C29 1.380(8)
C29 C30 1.364(9)
C30 C31 1.390(8)
C31 C32 1.370(7)
C33 C38 1.382(7)
C33 C34 1.392(8)
C34 C35 1.375(8)
C35 C36 1.383(9)
C36 C37 1.372(9)
C37 C38 1.374(7)
C39 C44 1.390(8)
C39 C40 1.387(8)
C40 C41 1.391(9)
C41 C42 1.338(11)
C42 C43 1.393(11)
C43 C44 1.361(8)
C45 C50 1.393(7)
C45 C46 1.390(7)
C46 C47 1.384(7)
C47 C48 1.392(8)
C48 C49 1.373(8)
C49 C50 1.377(7)
C52 C57 1.390(7)
C52 C53 1.415(7)
C53 C54 1.382(7)
C54 C55 1.379(8)
C55 C56 1.379(8)
C56 C57 1.379(7)
C58 C59 1.380(7)
C58 C63 1.401(7)
C59 C60 1.395(7)
C60 C61 1.376(8)
C61 C62 1.365(8)
C62 C63 1.398(7)
C64 C65 1.380(7)
C64 C69 1.384(7)
C65 C66 1.383(8)
C66 C67 1.381(8)
C67 C68 1.379(8)
C68 C69 1.397(8)
C70 C71 1.383(7)
C70 C75 1.398(7)
C71 C72 1.371(8)
C72 C73 1.375(8)
C73 C74 1.385(9)
C74 C75 1.377(8)
O1M C1M 1.393(9)
O2M C2M 1.365(9)
O3M C3M 1.396(8)
O5M C5M 1.409(10)
O5MA C5M 1.52(2)
O6M C6M 1.376(7)
O4M C4M 1.343(11)
